data_7157837
loop_
_publ_author_name
'Marshall, James W.'
'de Mattos-Shipley, Kate M J'
'Ghannam, Iman A. Y.'
'Munawar, Asifa'
'Killen, Jonathan C.'
'Lazarus, Colin M.'
'Cox, Russell J.'
'Willis, Christine L.'
'Simpson, Thomas J.'

_publ_section_title
;
 Fusarochromene, a novel tryptophan-derived metabolite from <i>Fusarium
 sacchari</i>.
;
_journal_issue 1
_journal_name_full 'Organic &amp; biomolecular chemistry'
_journal_page_first 182
_journal_page_last 187
_journal_paper_doi 10.1039/d0ob02031a
_journal_volume 19
_journal_year 2021
_chemical_absolute_configuration ad
_chemical_formula_moiety 'C24 H25 Br N2 O5'
_chemical_formula_sum 'C24 H25 Br N2 O5'
_chemical_formula_weight 501.37
_space_group_crystal_system orthorhombic
_space_group_IT_number 19
_space_group_name_Hall 'P 2ac 2ab'
_space_group_name_H-M_alt 'P 21 21 21'
_atom_sites_solution_hydrogens mixed
_atom_sites_solution_primary direct
_audit_creation_date 2020-08-10
_audit_creation_method
;
Olex2 1.3
(compiled 2020.02.04 svn.rd84adfe8 for OlexSys, GUI svn.r6032)
;
_audit_update_record
;
2020-08-10 deposited with the CCDC.	2020-10-23 downloaded from the CCDC.
;
_cell_angle_alpha 90
_cell_angle_beta 90
_cell_angle_gamma 90
_cell_formula_units_Z 4
_cell_length_a 4.9355(4)
_cell_length_b 9.9998(8)
_cell_length_c 44.492(3)
_cell_measurement_reflns_used 9936
_cell_measurement_temperature 100(2)
_cell_measurement_theta_max 66.36
_cell_measurement_theta_min 4.53
_cell_volume 2195.9(3)
_computing_molecular_graphics 'Olex2 1.3 (Dolomanov et al., 2009)'
_computing_publication_material 'Olex2 1.3 (Dolomanov et al., 2009)'
_computing_structure_refinement 'SHELXL 2018/3 (Sheldrick, 2015)'
_computing_structure_solution 'SHELXS-1997  (Sheldrick, 2008)'
_diffrn_ambient_temperature 100(2)
_diffrn_detector 'Bruker Pt135 CCD area detector'
_diffrn_detector_type 'CCD area detector'
_diffrn_measured_fraction_theta_full 0.990
_diffrn_measured_fraction_theta_max 0.990
_diffrn_measurement_device 'Bruker Mircostar Rotating anode'
_diffrn_measurement_device_type 'Rotating anode'
_diffrn_measurement_method '\f and \w scans'
_diffrn_radiation_monochromator graphite
_diffrn_radiation_type CuK\a
_diffrn_radiation_wavelength 1.54178
_diffrn_reflns_av_R_equivalents 0.0462
_diffrn_reflns_av_unetI/netI 0.0394
_diffrn_reflns_Laue_measured_fraction_full 0.990
_diffrn_reflns_Laue_measured_fraction_max 0.990
_diffrn_reflns_limit_h_max 5
_diffrn_reflns_limit_h_min -5
_diffrn_reflns_limit_k_max 11
_diffrn_reflns_limit_k_min -7
_diffrn_reflns_limit_l_max 49
_diffrn_reflns_limit_l_min -52
_diffrn_reflns_number 15300
_diffrn_reflns_point_group_measured_fraction_full 0.980
_diffrn_reflns_point_group_measured_fraction_max 0.980
_diffrn_reflns_theta_full 66.358
_diffrn_reflns_theta_max 66.358
_diffrn_reflns_theta_min 3.974
_diffrn_source 'micro-focus rotating anode'
_diffrn_source_current 60.0
_diffrn_source_power 2.7
_diffrn_source_voltage 45.0
_exptl_absorpt_coefficient_mu 2.885
_exptl_absorpt_correction_T_max 0.7528
_exptl_absorpt_correction_T_min 0.5499
_exptl_absorpt_correction_type multi-scan
_exptl_absorpt_process_details SADABS
_exptl_crystal_colour yellow
_exptl_crystal_colour_primary yellow
_exptl_crystal_density_diffrn 1.517
_exptl_crystal_description plate
_exptl_crystal_F_000 1032
_exptl_crystal_size_max 0.08
_exptl_crystal_size_mid 0.06
_exptl_crystal_size_min 0.01
_refine_diff_density_max 1.004
_refine_diff_density_min -1.311
_refine_diff_density_rms 0.093
_refine_ls_abs_structure_details
;
 Flack x determined using 1392 quotients [(I+)-(I-)]/[(I+)+(I-)]
 (Parsons, Flack and Wagner, Acta Cryst. B69 (2013) 249-259).
;
_refine_ls_abs_structure_Flack -0.003(14)
_refine_ls_extinction_method none
_refine_ls_goodness_of_fit_ref 1.229
_refine_ls_hydrogen_treatment mixed
_refine_ls_matrix_type full
_refine_ls_number_parameters 301
_refine_ls_number_reflns 3778
_refine_ls_number_restraints 2
_refine_ls_restrained_S_all 1.229
_refine_ls_R_factor_all 0.0495
_refine_ls_R_factor_gt 0.0487
_refine_ls_shift/su_max 0.000
_refine_ls_shift/su_mean 0.000
_refine_ls_structure_factor_coef Fsqd
_refine_ls_weighting_details 'w=1/[\s^2^(Fo^2^)+(0.0161P)^2^+7.3549P] where P=(Fo^2^+2Fc^2^)/3'
_refine_ls_weighting_scheme calc
_refine_ls_wR_factor_gt 0.1216
_refine_ls_wR_factor_ref 0.1220
_reflns_Friedel_coverage 0.658
_reflns_Friedel_fraction_full 0.965
_reflns_Friedel_fraction_max 0.965
_reflns_number_gt 3679
_reflns_number_total 3778
_reflns_threshold_expression 'I > 2\s(I)'
_cod_data_source_file d0ob02031a2.cif
_cod_data_source_block jwmvi60a
_cod_original_cell_volume 2195.8(3)
_cod_database_code 7157837
_shelx_shelxl_version_number 2018/3
_shelx_space_group_comment
;
The symmetry employed for this shelxl refinement is uniquely defined
by the following loop, which should always be used as a source of
symmetry information in preference to the above space-group names.
They are only intended as comments.
;
_olex2_refinement_description
;
1. Fixed Uiso
 At 1.2 times of:
  All C(H) groups, All C(H,H) groups, All N(H) groups, All N(H,H) groups
 At 1.5 times of:
  All C(H,H,H) groups
2. Restrained distances
 N1-H1A = N1-H1B
 0.99 with sigma of 0.01
3.a Ternary CH refined with riding coordinates:
 C14(H14)
3.b Secondary CH2 refined with riding coordinates:
 C13(H13A,H13B), C15(H15A,H15B)
3.c Aromatic/amide H refined with riding coordinates:
 C2(H2A), C3(H3), C7(H7), C8(H8), C18(H18), C19(H19), C21(H21), C22(H22)
3.d Idealised Me refined as rotating group:
 C10(H10A,H10B,H10C), C11(H11A,H11B,H11C), C24(H24A,H24B,H24C)
;
_olex2_submission_special_instructions 'No special instructions were received'

loop_
_space_group_symop_operation_xyz
'x, y, z'
'-x+1/2, -y, z+1/2'
'-x, y+1/2, -z+1/2'
'x+1/2, -y+1/2, -z'

loop_
_atom_site_label
_atom_site_type_symbol
_atom_site_fract_x
_atom_site_fract_y
_atom_site_fract_z
_atom_site_U_iso_or_equiv
_atom_site_adp_type
_atom_site_occupancy
_atom_site_site_symmetry_order
_atom_site_calc_flag
_atom_site_refinement_flags_posn
_atom_site_refinement_flags_adp
_atom_site_refinement_flags_occupancy
_atom_site_disorder_assembly
_atom_site_disorder_group
Br1 Br -0.34991(15) 0.50408(8) 0.51619(2) 0.0294(2) Uani 1 1 d . . . . .
N1 N 0.4178(13) 0.4170(6) 0.26559(13) 0.0279(14) Uani 1 1 d D . . . .
H1A H 0.355(18) 0.408(8) 0.2865(8) 0.033 Uiso 1 1 d D U . . .
H1B H 0.294(13) 0.450(7) 0.2498(13) 0.033 Uiso 1 1 d D U . . .
N2 N 0.7670(13) 0.0912(6) 0.38844(13) 0.0223(12) Uani 1 1 d . . . . .
H2 H 0.955(19) 0.073(8) 0.3920(17) 0.027 Uiso 1 1 d . U . . .
O1 O 1.0074(11) 0.2192(5) 0.19307(11) 0.0296(11) Uani 1 1 d . . . . .
O2 O 0.4376(11) 0.3112(5) 0.32014(11) 0.0278(12) Uani 1 1 d . . . . .
O3 O 0.5418(11) 0.3486(5) 0.40555(11) 0.0278(11) Uani 1 1 d . . . . .
O4 O 0.6261(13) 0.5691(5) 0.40680(11) 0.0316(12) Uani 1 1 d . . . . .
O5 O 0.3424(12) 0.0250(5) 0.40067(10) 0.0335(12) Uani 1 1 d . . . . .
C1 C 0.8162(17) 0.2487(7) 0.16867(16) 0.0292(17) Uani 1 1 d . . . . .
C2 C 0.6600(18) 0.3731(7) 0.17601(16) 0.0304(17) Uani 1 1 d . . . . .
H2A H 0.601273 0.430607 0.160310 0.036 Uiso 1 1 calc R U . . .
C3 C 0.6037(15) 0.4031(7) 0.20430(16) 0.0262(16) Uani 1 1 d . . . . .
H3 H 0.496630 0.479488 0.208777 0.031 Uiso 1 1 calc R U . . .
C4 C 0.7059(15) 0.3189(7) 0.22876(15) 0.0242(15) Uani 1 1 d . . . . .
C5 C 0.6151(15) 0.3293(6) 0.25887(15) 0.0225(14) Uani 1 1 d . . . . .
C6 C 0.7412(15) 0.2492(7) 0.28125(16) 0.0216(14) Uani 1 1 d . . . . .
C7 C 0.9569(16) 0.1673(7) 0.27296(15) 0.0256(16) Uani 1 1 d . . . . .
H7 H 1.046060 0.116792 0.288098 0.031 Uiso 1 1 calc R U . . .
C8 C 1.0462(14) 0.1564(7) 0.24382(16) 0.0241(15) Uani 1 1 d . . . . .
H8 H 1.193736 0.099517 0.238857 0.029 Uiso 1 1 calc R U . . .
C9 C 0.9154(15) 0.2307(7) 0.22179(15) 0.0237(16) Uani 1 1 d . . . . .
C10 C 0.982(2) 0.2631(9) 0.14053(17) 0.040(2) Uani 1 1 d . . . . .
H10A H 1.119169 0.332686 0.143461 0.060 Uiso 1 1 calc R U . . .
H10B H 0.863258 0.288120 0.123775 0.060 Uiso 1 1 calc R U . . .
H10C H 1.071111 0.177954 0.135984 0.060 Uiso 1 1 calc R U . . .
C11 C 0.629(2) 0.1282(7) 0.16585(18) 0.0371(19) Uani 1 1 d . . . . .
H11A H 0.736945 0.047266 0.162712 0.056 Uiso 1 1 calc R U . . .
H11B H 0.506480 0.141094 0.148731 0.056 Uiso 1 1 calc R U . . .
H11C H 0.521904 0.118781 0.184307 0.056 Uiso 1 1 calc R U . . .
C12 C 0.6486(16) 0.2528(6) 0.31270(14) 0.0220(14) Uani 1 1 d . . . . .
C13 C 0.8109(15) 0.1813(7) 0.33682(14) 0.0241(15) Uani 1 1 d . . . . .
H13A H 0.996567 0.218632 0.337451 0.029 Uiso 1 1 calc R U . . .
H13B H 0.824704 0.085199 0.331704 0.029 Uiso 1 1 calc R U . . .
C14 C 0.6793(16) 0.1963(6) 0.36770(14) 0.0226(14) Uani 1 1 d . . . . .
H14 H 0.479342 0.186010 0.364889 0.027 Uiso 1 1 calc R U . . .
C15 C 0.7276(16) 0.3339(7) 0.38083(15) 0.0260(16) Uani 1 1 d . . . . .
H15A H 0.916928 0.342150 0.387947 0.031 Uiso 1 1 calc R U . . .
H15B H 0.694115 0.403637 0.365491 0.031 Uiso 1 1 calc R U . . .
C16 C 0.5044(15) 0.4729(7) 0.41597(15) 0.0254(16) Uani 1 1 d . . . . .
C17 C 0.2927(14) 0.4762(7) 0.44000(14) 0.0222(15) Uani 1 1 d . . . . .
C18 C 0.2116(17) 0.6006(7) 0.45090(17) 0.0288(18) Uani 1 1 d . . . . .
H18 H 0.289288 0.680133 0.443001 0.035 Uiso 1 1 calc R U . . .
C19 C 0.0180(17) 0.6078(7) 0.47318(17) 0.0257(17) Uani 1 1 d . . . . .
H19 H -0.038470 0.692464 0.480591 0.031 Uiso 1 1 calc R U . . .
C20 C -0.0927(12) 0.4933(8) 0.48462(14) 0.0249(13) Uani 1 1 d . . . . .
C21 C -0.0202(19) 0.3681(7) 0.47390(17) 0.0288(18) Uani 1 1 d . . . . .
H21 H -0.101308 0.289543 0.481841 0.035 Uiso 1 1 calc R U . . .
C22 C 0.1719(17) 0.3601(6) 0.45150(15) 0.0238(15) Uani 1 1 d . . . . .
H22 H 0.222894 0.275163 0.443788 0.029 Uiso 1 1 calc R U . . .
C23 C 0.5896(13) 0.0141(8) 0.40350(13) 0.0233(14) Uani 1 1 d . . . . .
C24 C 0.7105(15) -0.0902(8) 0.42384(16) 0.0282(17) Uani 1 1 d . . . . .
H24A H 0.652613 -0.073661 0.444575 0.042 Uiso 1 1 calc R U . . .
H24B H 0.908600 -0.085949 0.422671 0.042 Uiso 1 1 calc R U . . .
H24C H 0.649057 -0.179098 0.417519 0.042 Uiso 1 1 calc R U . . .

loop_
_atom_site_aniso_label
_atom_site_aniso_U_11
_atom_site_aniso_U_22
_atom_site_aniso_U_33
_atom_site_aniso_U_23
_atom_site_aniso_U_13
_atom_site_aniso_U_12
Br1 0.0358(4) 0.0276(4) 0.0249(3) -0.0017(4) 0.0046(3) 0.0009(4)
N1 0.036(4) 0.025(3) 0.023(3) -0.001(2) -0.003(3) 0.006(3)
N2 0.021(3) 0.028(3) 0.018(3) 0.001(2) 0.000(2) -0.001(2)
O1 0.034(3) 0.033(3) 0.021(2) 0.000(2) 0.004(2) 0.004(2)
O2 0.029(3) 0.030(3) 0.025(2) 0.001(2) 0.001(2) 0.007(2)
O3 0.039(3) 0.021(2) 0.023(2) -0.004(2) 0.007(2) 0.001(2)
O4 0.042(3) 0.026(3) 0.027(3) -0.001(2) 0.007(3) -0.008(3)
O5 0.035(3) 0.037(3) 0.029(2) 0.006(2) -0.001(2) 0.002(3)
C1 0.038(5) 0.031(4) 0.019(3) 0.004(3) -0.004(3) -0.003(4)
C2 0.039(4) 0.027(4) 0.025(4) 0.005(3) -0.004(4) -0.006(4)
C3 0.024(4) 0.028(3) 0.026(4) 0.001(3) -0.001(3) -0.003(3)
C4 0.024(4) 0.024(3) 0.024(3) 0.001(3) 0.000(3) 0.000(3)
C5 0.024(4) 0.021(3) 0.023(3) -0.002(3) -0.002(3) -0.004(3)
C6 0.025(4) 0.017(3) 0.023(3) 0.000(3) -0.003(3) 0.000(3)
C7 0.035(4) 0.022(3) 0.020(3) 0.000(3) -0.001(3) -0.005(3)
C8 0.014(3) 0.029(4) 0.029(4) -0.004(3) 0.004(3) 0.002(3)
C9 0.028(4) 0.023(3) 0.020(3) 0.001(3) 0.003(3) -0.009(3)
C10 0.054(6) 0.045(5) 0.021(4) 0.006(3) 0.008(4) 0.012(4)
C11 0.048(5) 0.032(4) 0.032(4) -0.001(3) -0.005(4) 0.002(4)
C12 0.024(3) 0.020(3) 0.022(3) 0.001(3) -0.004(3) -0.008(3)
C13 0.023(4) 0.030(4) 0.020(3) 0.002(3) 0.001(3) 0.003(3)
C14 0.028(4) 0.024(3) 0.016(3) 0.001(3) -0.001(3) -0.002(3)
C15 0.031(4) 0.026(4) 0.021(3) -0.001(3) 0.004(3) -0.004(3)
C16 0.029(4) 0.023(4) 0.024(3) 0.001(3) 0.000(3) 0.000(3)
C17 0.022(4) 0.019(4) 0.025(3) -0.003(3) -0.003(3) -0.002(3)
C18 0.040(5) 0.016(3) 0.030(4) 0.001(3) 0.003(4) 0.007(3)
C19 0.027(4) 0.019(3) 0.031(4) -0.005(3) 0.002(3) 0.003(3)
C20 0.020(3) 0.031(3) 0.023(3) -0.007(4) -0.006(2) 0.001(3)
C21 0.044(5) 0.016(3) 0.027(4) 0.001(3) -0.001(4) -0.004(3)
C22 0.033(4) 0.017(3) 0.022(3) -0.004(3) -0.001(3) 0.000(3)
C23 0.023(4) 0.026(3) 0.020(3) -0.004(3) 0.000(2) 0.005(3)
C24 0.027(4) 0.034(4) 0.024(4) 0.006(3) 0.002(3) 0.008(3)

loop_
_atom_type_symbol
_atom_type_description
_atom_type_scat_dispersion_real
_atom_type_scat_dispersion_imag
_atom_type_scat_source
C C 0.0181 0.0091 'International Tables Vol C Tables 4.2.6.8 and 6.1.1.4'
H H 0.0000 0.0000 'International Tables Vol C Tables 4.2.6.8 and 6.1.1.4'
Br Br -0.6763 1.2805 'International Tables Vol C Tables 4.2.6.8 and 6.1.1.4'
N N 0.0311 0.0180 'International Tables Vol C Tables 4.2.6.8 and 6.1.1.4'
O O 0.0492 0.0322 'International Tables Vol C Tables 4.2.6.8 and 6.1.1.4'

loop_
_geom_angle_atom_site_label_1
_geom_angle_atom_site_label_2
_geom_angle_atom_site_label_3
_geom_angle
_geom_angle_site_symmetry_1
_geom_angle_site_symmetry_3
_geom_angle_publ_flag
H1A N1 H1B 121(7) . . ?
C5 N1 H1A 113(5) . . ?
C5 N1 H1B 120(5) . . ?
C14 N2 H2 122(5) . . ?
C23 N2 H2 116(5) . . ?
C23 N2 C14 122.2(6) . . ?
C9 O1 C1 117.6(6) . . ?
C16 O3 C15 116.5(5) . . ?
O1 C1 C2 109.6(6) . . ?
O1 C1 C10 106.6(7) . . ?
O1 C1 C11 107.0(6) . . ?
C2 C1 C10 112.4(6) . . ?
C2 C1 C11 111.2(7) . . ?
C10 C1 C11 109.7(7) . . ?
C1 C2 H2A 119.9 . . ?
C3 C2 C1 120.2(7) . . ?
C3 C2 H2A 119.9 . . ?
C2 C3 H3 119.9 . . ?
C2 C3 C4 120.3(7) . . ?
C4 C3 H3 119.9 . . ?
C5 C4 C3 123.4(6) . . ?
C9 C4 C3 117.0(6) . . ?
C9 C4 C5 119.5(6) . . ?
N1 C5 C4 119.2(6) . . ?
N1 C5 C6 121.9(6) . . ?
C4 C5 C6 118.8(7) . . ?
C5 C6 C12 121.1(6) . . ?
C7 C6 C5 118.7(6) . . ?
C7 C6 C12 120.2(6) . . ?
C6 C7 H7 118.6 . . ?
C8 C7 C6 122.8(7) . . ?
C8 C7 H7 118.6 . . ?
C7 C8 H8 120.8 . . ?
C7 C8 C9 118.3(7) . . ?
C9 C8 H8 120.8 . . ?
O1 C9 C4 120.6(6) . . ?
O1 C9 C8 117.5(6) . . ?
C8 C9 C4 121.8(6) . . ?
C1 C10 H10A 109.5 . . ?
C1 C10 H10B 109.5 . . ?
C1 C10 H10C 109.5 . . ?
H10A C10 H10B 109.5 . . ?
H10A C10 H10C 109.5 . . ?
H10B C10 H10C 109.5 . . ?
C1 C11 H11A 109.5 . . ?
C1 C11 H11B 109.5 . . ?
C1 C11 H11C 109.5 . . ?
H11A C11 H11B 109.5 . . ?
H11A C11 H11C 109.5 . . ?
H11B C11 H11C 109.5 . . ?
O2 C12 C6 121.7(6) . . ?
O2 C12 C13 118.5(6) . . ?
C6 C12 C13 119.8(6) . . ?
C12 C13 H13A 109.3 . . ?
C12 C13 H13B 109.3 . . ?
C12 C13 C14 111.4(6) . . ?
H13A C13 H13B 108.0 . . ?
C14 C13 H13A 109.3 . . ?
C14 C13 H13B 109.3 . . ?
N2 C14 C13 111.8(6) . . ?
N2 C14 H14 107.3 . . ?
N2 C14 C15 111.3(6) . . ?
C13 C14 H14 107.3 . . ?
C15 C14 C13 111.7(6) . . ?
C15 C14 H14 107.3 . . ?
O3 C15 C14 106.7(6) . . ?
O3 C15 H15A 110.4 . . ?
O3 C15 H15B 110.4 . . ?
C14 C15 H15A 110.4 . . ?
C14 C15 H15B 110.4 . . ?
H15A C15 H15B 108.6 . . ?
O3 C16 C17 111.4(6) . . ?
O4 C16 O3 123.7(6) . . ?
O4 C16 C17 124.9(6) . . ?
C18 C17 C16 118.0(6) . . ?
C18 C17 C22 119.3(6) . . ?
C22 C17 C16 122.7(6) . . ?
C17 C18 H18 120.1 . . ?
C19 C18 C17 119.7(7) . . ?
C19 C18 H18 120.1 . . ?
C18 C19 H19 120.0 . . ?
C20 C19 C18 120.1(7) . . ?
C20 C19 H19 120.0 . . ?
C19 C20 Br1 119.7(6) . . ?
C19 C20 C21 121.7(6) . . ?
C21 C20 Br1 118.6(6) . . ?
C20 C21 H21 120.7 . . ?
C22 C21 C20 118.6(7) . . ?
C22 C21 H21 120.7 . . ?
C17 C22 H22 119.7 . . ?
C21 C22 C17 120.6(6) . . ?
C21 C22 H22 119.7 . . ?
N2 C23 C24 116.1(6) . . ?
O5 C23 N2 122.9(7) . . ?
O5 C23 C24 121.1(7) . . ?
C23 C24 H24A 109.5 . . ?
C23 C24 H24B 109.5 . . ?
C23 C24 H24C 109.5 . . ?
H24A C24 H24B 109.5 . . ?
H24A C24 H24C 109.5 . . ?
H24B C24 H24C 109.5 . . ?

loop_
_geom_bond_atom_site_label_1
_geom_bond_atom_site_label_2
_geom_bond_distance
_geom_bond_site_symmetry_2
_geom_bond_publ_flag
Br1 C20 1.896(6) . ?
N1 H1A 0.986(14) . ?
N1 H1B 0.988(14) . ?
N1 C5 1.344(9) . ?
N2 H2 0.96(9) . ?
N2 C14 1.464(9) . ?
N2 C23 1.345(9) . ?
O1 C1 1.468(9) . ?
O1 C9 1.361(8) . ?
O2 C12 1.239(9) . ?
O3 C15 1.440(8) . ?
O3 C16 1.340(8) . ?
O4 C16 1.206(9) . ?
O5 C23 1.231(8) . ?
C1 C2 1.499(11) . ?
C1 C10 1.502(11) . ?
C1 C11 1.525(11) . ?
C2 H2A 0.9500 . ?
C2 C3 1.323(10) . ?
C3 H3 0.9500 . ?
C3 C4 1.465(10) . ?
C4 C5 1.416(9) . ?
C4 C9 1.394(10) . ?
C5 C6 1.422(10) . ?
C6 C7 1.393(10) . ?
C6 C12 1.472(9) . ?
C7 H7 0.9500 . ?
C7 C8 1.374(10) . ?
C8 H8 0.9500 . ?
C8 C9 1.389(10) . ?
C10 H10A 0.9800 . ?
C10 H10B 0.9800 . ?
C10 H10C 0.9800 . ?
C11 H11A 0.9800 . ?
C11 H11B 0.9800 . ?
C11 H11C 0.9800 . ?
C12 C13 1.518(9) . ?
C13 H13A 0.9900 . ?
C13 H13B 0.9900 . ?
C13 C14 1.527(9) . ?
C14 H14 1.0000 . ?
C14 C15 1.514(9) . ?
C15 H15A 0.9900 . ?
C15 H15B 0.9900 . ?
C16 C17 1.495(10) . ?
C17 C18 1.394(10) . ?
C17 C22 1.402(10) . ?
C18 H18 0.9500 . ?
C18 C19 1.378(11) . ?
C19 H19 0.9500 . ?
C19 C20 1.367(11) . ?
C20 C21 1.386(10) . ?
C21 H21 0.9500 . ?
C21 C22 1.378(12) . ?
C22 H22 0.9500 . ?
C23 C24 1.504(10) . ?
C24 H24A 0.9800 . ?
C24 H24B 0.9800 . ?
C24 H24C 0.9800 . ?

loop_
_geom_hbond_atom_site_label_D
_geom_hbond_atom_site_label_H
_geom_hbond_atom_site_label_A
_geom_hbond_distance_DH
_geom_hbond_distance_HA
_geom_hbond_distance_DA
_geom_hbond_angle_DHA
_geom_hbond_site_symmetry_A
_geom_hbond_publ_flag
N1 H1A O2 0.986(14) 1.83(6) 2.649(8) 138(7) . yes

loop_
_geom_torsion_atom_site_label_1
_geom_torsion_atom_site_label_2
_geom_torsion_atom_site_label_3
_geom_torsion_atom_site_label_4
_geom_torsion
_geom_torsion_site_symmetry_1
_geom_torsion_site_symmetry_2
_geom_torsion_site_symmetry_3
_geom_torsion_site_symmetry_4
_geom_torsion_publ_flag
Br1 C20 C21 C22 -178.3(6) . . . . ?
N1 C5 C6 C7 -175.6(6) . . . . ?
N1 C5 C6 C12 3.9(10) . . . . ?
N2 C14 C15 O3 -68.7(8) . . . . ?
O1 C1 C2 C3 -31.8(10) . . . . ?
O2 C12 C13 C14 -0.6(9) . . . . ?
O3 C16 C17 C18 -173.6(6) . . . . ?
O3 C16 C17 C22 5.5(9) . . . . ?
O4 C16 C17 C18 6.0(11) . . . . ?
O4 C16 C17 C22 -174.9(7) . . . . ?
C1 O1 C9 C4 -27.7(9) . . . . ?
C1 O1 C9 C8 155.3(6) . . . . ?
C1 C2 C3 C4 3.3(12) . . . . ?
C2 C3 C4 C5 -168.0(7) . . . . ?
C2 C3 C4 C9 16.2(11) . . . . ?
C3 C4 C5 N1 2.6(11) . . . . ?
C3 C4 C5 C6 -175.6(7) . . . . ?
C3 C4 C9 O1 -3.7(10) . . . . ?
C3 C4 C9 C8 173.2(7) . . . . ?
C4 C5 C6 C7 2.6(10) . . . . ?
C4 C5 C6 C12 -177.9(6) . . . . ?
C5 C4 C9 O1 -179.7(6) . . . . ?
C5 C4 C9 C8 -2.7(10) . . . . ?
C5 C6 C7 C8 -2.7(11) . . . . ?
C5 C6 C12 O2 9.7(10) . . . . ?
C5 C6 C12 C13 -171.5(6) . . . . ?
C6 C7 C8 C9 0.1(11) . . . . ?
C6 C12 C13 C14 -179.5(6) . . . . ?
C7 C6 C12 O2 -170.8(6) . . . . ?
C7 C6 C12 C13 8.0(10) . . . . ?
C7 C8 C9 O1 179.7(6) . . . . ?
C7 C8 C9 C4 2.7(11) . . . . ?
C9 O1 C1 C2 43.9(8) . . . . ?
C9 O1 C1 C10 165.9(6) . . . . ?
C9 O1 C1 C11 -76.8(8) . . . . ?
C9 C4 C5 N1 178.3(6) . . . . ?
C9 C4 C5 C6 0.1(10) . . . . ?
C10 C1 C2 C3 -150.2(8) . . . . ?
C11 C1 C2 C3 86.3(9) . . . . ?
C12 C6 C7 C8 177.7(7) . . . . ?
C12 C13 C14 N2 158.5(6) . . . . ?
C12 C13 C14 C15 -76.2(8) . . . . ?
C13 C14 C15 O3 165.6(6) . . . . ?
C14 N2 C23 O5 0.9(10) . . . . ?
C14 N2 C23 C24 179.6(6) . . . . ?
C15 O3 C16 O4 -3.7(10) . . . . ?
C15 O3 C16 C17 175.8(6) . . . . ?
C16 O3 C15 C14 -164.8(6) . . . . ?
C16 C17 C18 C19 -179.6(7) . . . . ?
C16 C17 C22 C21 179.3(7) . . . . ?
C17 C18 C19 C20 0.3(12) . . . . ?
C18 C17 C22 C21 -1.7(11) . . . . ?
C18 C19 C20 Br1 177.9(6) . . . . ?
C18 C19 C20 C21 -1.5(11) . . . . ?
C19 C20 C21 C22 1.1(11) . . . . ?
C20 C21 C22 C17 0.5(12) . . . . ?
C22 C17 C18 C19 1.3(11) . . . . ?
C23 N2 C14 C13 -126.8(7) . . . . ?
C23 N2 C14 C15 107.6(7) . . . . ?
